data_7113077
loop_
_publ_author_name
'Rao, Gyandshwar Kumar'
'Kumar, Arun'
'Ahmed, Jahangeer'
'Singh, Ajai Kumar'

_publ_section_title
;
 Palladacycle containing nitrogen and selenium: highly active pre-catalyst
 for the Suzuki-Miyaura coupling reaction and unprecedented conversion
 into nano-sized Pd17Se15.
;
_journal_issue 32
_journal_name_full 'Chemical communications (Cambridge, England)'
_journal_page_first 5954
_journal_page_last 5956
_journal_paper_doi 10.1039/c0cc01075h
_journal_volume 46
_journal_year 2010
_chemical_formula_moiety 'C22 H22 Cl N O Pd Se, B H3 O3'
_chemical_formula_sum 'C22 H25 B Cl N O4 Pd Se'
_chemical_formula_weight 599.05
_chemical_name_systematic
;
?
;
_space_group_IT_number 2
_symmetry_cell_setting triclinic
_symmetry_space_group_name_Hall '-P 1'
_symmetry_space_group_name_H-M 'P -1'
_atom_sites_solution_hydrogens geom
_atom_sites_solution_primary direct
_atom_sites_solution_secondary difmap
_audit_creation_method SHELXL-97
_cell_angle_alpha 67.335(9)
_cell_angle_beta 86.782(9)
_cell_angle_gamma 70.283(9)
_cell_formula_units_Z 2
_cell_length_a 8.713(5)
_cell_length_b 12.599(7)
_cell_length_c 12.850(7)
_cell_measurement_reflns_used 2769
_cell_measurement_temperature 273(2)
_cell_measurement_theta_max 22.57
_cell_measurement_theta_min 2.49
_cell_volume 1220.9(12)
_computing_cell_refinement 'Bruker SMART'
_computing_data_collection 'Bruker SMART'
_computing_data_reduction 'Bruker SAINT'
_computing_molecular_graphics 'Bruker SHELXTL'
_computing_publication_material 'Bruker SHELXTL'
_computing_structure_refinement 'SHELXL-97 (Sheldrick, 1997)'
_computing_structure_solution 'SHELXS-97 (Sheldrick, 1990)'
_diffrn_ambient_temperature 273(2)
_diffrn_measured_fraction_theta_full 0.990
_diffrn_measured_fraction_theta_max 0.990
_diffrn_measurement_device_type 'CCD area detector'
_diffrn_measurement_method 'phi and omega scans'
_diffrn_radiation_monochromator graphite
_diffrn_radiation_source 'fine-focus sealed tube'
_diffrn_radiation_type MoK\a
_diffrn_radiation_wavelength 0.71073
_diffrn_reflns_av_R_equivalents 0.0516
_diffrn_reflns_av_sigmaI/netI 0.0631
_diffrn_reflns_limit_h_max 10
_diffrn_reflns_limit_h_min -10
_diffrn_reflns_limit_k_max 14
_diffrn_reflns_limit_k_min -14
_diffrn_reflns_limit_l_max 15
_diffrn_reflns_limit_l_min -15
_diffrn_reflns_number 11512
_diffrn_reflns_theta_full 25.00
_diffrn_reflns_theta_max 25.00
_diffrn_reflns_theta_min 1.86
_exptl_absorpt_coefficient_mu 2.377
_exptl_absorpt_correction_T_max 0.676
_exptl_absorpt_correction_T_min 0.543
_exptl_absorpt_correction_type multi-scan
_exptl_absorpt_process_details '(SADABS; Sheldrick, 1996)'
_exptl_crystal_colour Orange
_exptl_crystal_density_diffrn 1.632
_exptl_crystal_density_meas 1.629
_exptl_crystal_density_method 'not measured'
_exptl_crystal_description Rods
_exptl_crystal_F_000 596
_exptl_crystal_size_max 0.463
_exptl_crystal_size_mid 0.215
_exptl_crystal_size_min 0.167
_refine_diff_density_max 0.704
_refine_diff_density_min -0.570
_refine_diff_density_rms 0.096
_refine_ls_extinction_method none
_refine_ls_goodness_of_fit_ref 1.019
_refine_ls_hydrogen_treatment mixed
_refine_ls_matrix_type full
_refine_ls_number_parameters 283
_refine_ls_number_reflns 4248
_refine_ls_number_restraints 0
_refine_ls_restrained_S_all 1.019
_refine_ls_R_factor_all 0.0619
_refine_ls_R_factor_gt 0.0459
_refine_ls_shift/su_max 0.000
_refine_ls_shift/su_mean 0.000
_refine_ls_structure_factor_coef Fsqd
_refine_ls_weighting_details 'calc w=1/[\s^2^(Fo^2^)+(0.0546P)^2^+0.0000P] where P=(Fo^2^+2Fc^2^)/3'
_refine_ls_weighting_scheme calc
_refine_ls_wR_factor_gt 0.1049
_refine_ls_wR_factor_ref 0.1117
_reflns_number_gt 3420
_reflns_number_total 4248
_reflns_threshold_expression >2sigma(I)
_cod_data_source_file c0cc01075h.txt
_cod_data_source_block gyan3m
_cod_depositor_comments
;
The following automatic conversions were performed:

'_symmetry_cell_setting' value 'Triclinic' changed to 'triclinic'
according to
/usr/data/users/saulius/automatic-downloads/retrospective/RSC/lib/dictionaries/cif_core.dic
dictionary named 'cif_core.dic' version 2.4.2 from 2011-04-26.

Automatic conversion script
Id: cif_fix_values 2281 2013-09-26 08:29:07Z andrius 
;
_cod_original_cell_volume 1221.0(11)
_cod_original_sg_symbol_H-M P-1
_cod_database_code 7113077

loop_
_symmetry_equiv_pos_as_xyz
'x, y, z'
'-x, -y, -z'

loop_
_atom_site_label
_atom_site_type_symbol
_atom_site_fract_x
_atom_site_fract_y
_atom_site_fract_z
_atom_site_U_iso_or_equiv
_atom_site_adp_type
_atom_site_occupancy
_atom_site_symmetry_multiplicity
_atom_site_calc_flag
_atom_site_refinement_flags
Pd1 Pd 0.46338(4) 0.21125(3) 0.44993(3) 0.03831(15) Uani 1 1 d .
Se1 Se 0.24312(7) 0.36947(5) 0.29547(4) 0.04784(18) Uani 1 1 d .
Cl1 Cl 0.64704(19) 0.26081(14) 0.31712(14) 0.0671(4) Uani 1 1 d .
C18 C 0.6334(6) 0.0833(4) 0.5697(4) 0.0408(12) Uani 1 1 d .
C2 C 0.3689(8) 0.6373(5) 0.3493(5) 0.0589(16) Uani 1 1 d .
H2 H 0.4532 0.6396 0.3887 0.071 Uiso 1 1 calc R
N1 N 0.3133(5) 0.1721(4) 0.5780(3) 0.0359(9) Uani 1 1 d .
H1 H 0.310(5) 0.223(4) 0.613(4) 0.043 Uiso 1 1 calc .
C6 C 0.2419(6) 0.5222(4) 0.2972(4) 0.0394(12) Uani 1 1 d .
O1A O 0.3792(5) 0.2075(4) 0.7726(3) 0.0626(11) Uani 1 1 d .
H1A H 0.3756 0.2478 0.8104 0.094 Uiso 1 1 calc R
C10 C 0.3924(6) 0.0449(4) 0.6675(4) 0.0389(11) Uani 1 1 d .
H10 H 0.3645 -0.0123 0.6442 0.047 Uiso 1 1 calc R
C12 C 0.3281(6) 0.1109(5) 0.8336(4) 0.0433(12) Uani 1 1 d .
C19 C 0.8032(6) 0.0546(5) 0.5705(5) 0.0537(15) Uani 1 1 d .
H19 H 0.8459 0.1003 0.5083 0.064 Uiso 1 1 calc R
C13 C 0.2799(7) 0.0920(5) 0.9408(5) 0.0553(15) Uani 1 1 d .
H13 H 0.2840 0.1440 0.9750 0.066 Uiso 1 1 calc R
C9 C 0.1392(6) 0.1946(5) 0.5508(4) 0.0493(13) Uani 1 1 d .
H9A H 0.0899 0.1650 0.6209 0.059 Uiso 1 1 calc R
H9B H 0.1339 0.1477 0.5073 0.059 Uiso 1 1 calc R
C1 C 0.3660(6) 0.5256(5) 0.3568(5) 0.0505(14) Uani 1 1 d .
H1B H 0.4469 0.4534 0.4015 0.061 Uiso 1 1 calc R
C17 C 0.5751(6) 0.0146(5) 0.6667(4) 0.0416(12) Uani 1 1 d .
C5 C 0.1215(6) 0.6301(5) 0.2312(4) 0.0476(13) Uani 1 1 d .
H5 H 0.0390 0.6279 0.1900 0.057 Uiso 1 1 calc R
C11 C 0.3284(6) 0.0325(4) 0.7821(4) 0.0388(11) Uani 1 1 d .
C16 C 0.2714(6) -0.0629(5) 0.8415(4) 0.0487(13) Uani 1 1 d .
H16 H 0.2684 -0.1166 0.8089 0.058 Uiso 1 1 calc R
C4 C 0.1236(7) 0.7409(5) 0.2266(5) 0.0496(13) Uani 1 1 d .
H4 H 0.0403 0.8129 0.1845 0.060 Uiso 1 1 calc R
C22 C 0.6815(6) -0.0788(5) 0.7566(5) 0.0509(14) Uani 1 1 d .
H22 H 0.6405 -0.1248 0.8197 0.061 Uiso 1 1 calc R
C15 C 0.2197(7) -0.0789(5) 0.9471(5) 0.0619(16) Uani 1 1 d .
H15 H 0.1799 -0.1424 0.9849 0.074 Uiso 1 1 calc R
C14 C 0.2258(7) -0.0039(6) 0.9973(5) 0.0620(16) Uani 1 1 d .
H14 H 0.1933 -0.0172 1.0701 0.074 Uiso 1 1 calc R
C7 C 0.0339(7) 0.3706(5) 0.3578(5) 0.0583(16) Uani 1 1 d .
H7A H -0.0443 0.4532 0.3247 0.070 Uiso 1 1 calc R
H7B H -0.0059 0.3185 0.3356 0.070 Uiso 1 1 calc R
C8 C 0.0401(6) 0.3281(5) 0.4847(5) 0.0520(14) Uani 1 1 d .
H8A H -0.0710 0.3431 0.5068 0.062 Uiso 1 1 calc R
H8B H 0.0850 0.3779 0.5067 0.062 Uiso 1 1 calc R
C21 C 0.8493(7) -0.1042(5) 0.7532(5) 0.0579(16) Uani 1 1 d .
H21 H 0.9206 -0.1658 0.8143 0.070 Uiso 1 1 calc R
C20 C 0.9091(6) -0.0377(6) 0.6591(5) 0.0573(16) Uani 1 1 d .
H20 H 1.0214 -0.0554 0.6553 0.069 Uiso 1 1 calc R
C3 C 0.2496(7) 0.7450(5) 0.2846(5) 0.0541(14) Uani 1 1 d .
H3 H 0.2534 0.8197 0.2798 0.065 Uiso 1 1 calc R
B1 B 0.2977(7) 0.4349(5) 0.9049(5) 0.0409(14) Uani 1 1 d .
O2 O 0.1903(8) 0.5423(7) 0.9289(6) 0.150(3) Uani 1 1 d .
H2A H 0.2459 0.5640 0.9605 0.226 Uiso 1 1 calc R
O3 O 0.4752(9) 0.3889(8) 0.9360(8) 0.182(3) Uani 1 1 d .
H3A H 0.4961 0.4291 0.9669 0.274 Uiso 1 1 calc R
O4 O 0.2417(5) 0.3880(4) 0.8612(4) 0.0845(14) Uani 1 1 d .
H4A H 0.2799 0.3945 0.8001 0.127 Uiso 1 1 calc R

loop_
_atom_site_aniso_label
_atom_site_aniso_U_11
_atom_site_aniso_U_22
_atom_site_aniso_U_33
_atom_site_aniso_U_23
_atom_site_aniso_U_13
_atom_site_aniso_U_12
Pd1 0.0415(2) 0.0360(3) 0.0420(3) -0.01866(19) 0.01291(17) -0.01607(18)
Se1 0.0639(4) 0.0433(3) 0.0399(3) -0.0152(3) 0.0033(3) -0.0236(3)
Cl1 0.0699(10) 0.0568(10) 0.0716(10) -0.0241(8) 0.0393(8) -0.0242(8)
C18 0.044(3) 0.038(3) 0.036(3) -0.013(2) -0.002(2) -0.011(2)
C2 0.074(4) 0.058(4) 0.052(4) -0.020(3) -0.004(3) -0.032(3)
N1 0.036(2) 0.036(2) 0.041(2) -0.018(2) 0.0109(18) -0.0157(19)
C6 0.045(3) 0.038(3) 0.036(3) -0.011(2) 0.007(2) -0.020(2)
O1A 0.089(3) 0.071(3) 0.053(2) -0.033(2) 0.017(2) -0.050(2)
C10 0.044(3) 0.030(3) 0.043(3) -0.015(2) 0.006(2) -0.014(2)
C12 0.040(3) 0.047(3) 0.044(3) -0.017(3) 0.005(2) -0.019(3)
C19 0.046(3) 0.062(4) 0.068(4) -0.037(3) 0.015(3) -0.024(3)
C13 0.068(4) 0.056(4) 0.043(3) -0.021(3) 0.004(3) -0.020(3)
C9 0.042(3) 0.055(4) 0.041(3) -0.006(3) 0.004(2) -0.020(3)
C1 0.051(3) 0.043(3) 0.052(3) -0.013(3) -0.004(3) -0.014(3)
C17 0.046(3) 0.036(3) 0.045(3) -0.022(3) 0.001(2) -0.010(2)
C5 0.043(3) 0.048(3) 0.051(3) -0.017(3) 0.003(3) -0.016(3)
C11 0.033(3) 0.039(3) 0.039(3) -0.013(2) 0.004(2) -0.009(2)
C16 0.053(3) 0.044(3) 0.044(3) -0.010(3) 0.006(3) -0.019(3)
C4 0.046(3) 0.036(3) 0.056(3) -0.009(3) 0.010(3) -0.011(2)
C22 0.048(3) 0.048(3) 0.049(3) -0.015(3) 0.003(3) -0.009(3)
C15 0.064(4) 0.051(4) 0.056(4) -0.006(3) 0.015(3) -0.022(3)
C14 0.070(4) 0.064(4) 0.038(3) -0.012(3) 0.011(3) -0.017(3)
C7 0.052(3) 0.056(4) 0.061(4) -0.006(3) -0.012(3) -0.028(3)
C8 0.036(3) 0.052(4) 0.056(4) -0.014(3) 0.009(2) -0.010(3)
C21 0.053(4) 0.049(4) 0.059(4) -0.025(3) -0.008(3) 0.004(3)
C20 0.033(3) 0.072(4) 0.072(4) -0.044(4) 0.005(3) -0.005(3)
C3 0.073(4) 0.044(3) 0.051(3) -0.020(3) 0.013(3) -0.027(3)
B1 0.047(4) 0.037(3) 0.044(3) -0.018(3) -0.007(3) -0.017(3)
O2 0.146(6) 0.156(6) 0.158(7) -0.076(5) 0.009(5) -0.046(5)
O3 0.145(6) 0.191(8) 0.231(10) -0.118(7) -0.011(6) -0.036(6)
O4 0.082(3) 0.081(3) 0.099(4) -0.044(3) -0.003(3) -0.026(3)

loop_
_atom_type_symbol
_atom_type_description
_atom_type_scat_dispersion_real
_atom_type_scat_dispersion_imag
_atom_type_scat_source
C C 0.0033 0.0016 'International Tables Vol C Tables 4.2.6.8 and 6.1.1.4'
H H 0.0000 0.0000 'International Tables Vol C Tables 4.2.6.8 and 6.1.1.4'
B B 0.0013 0.0007 'International Tables Vol C Tables 4.2.6.8 and 6.1.1.4'
N N 0.0061 0.0033 'International Tables Vol C Tables 4.2.6.8 and 6.1.1.4'
O O 0.0106 0.0060 'International Tables Vol C Tables 4.2.6.8 and 6.1.1.4'
F F 0.0171 0.0103 'International Tables Vol C Tables 4.2.6.8 and 6.1.1.4'
Cl Cl 0.1484 0.1585 'International Tables Vol C Tables 4.2.6.8 and 6.1.1.4'
Se Se -0.0929 2.2259 'International Tables Vol C Tables 4.2.6.8 and 6.1.1.4'
Pd Pd -0.9988 1.0072 'International Tables Vol C Tables 4.2.6.8 and 6.1.1.4'

loop_
_geom_angle_atom_site_label_1
_geom_angle_atom_site_label_2
_geom_angle_atom_site_label_3
_geom_angle
C18 Pd1 N1 82.00(19)
C18 Pd1 Cl1 94.93(16)
N1 Pd1 Cl1 174.04(12)
C18 Pd1 Se1 178.03(14)
N1 Pd1 Se1 97.62(12)
Cl1 Pd1 Se1 85.61(6)
C6 Se1 C7 98.1(2)
C6 Se1 Pd1 103.08(15)
C7 Se1 Pd1 106.81(17)
C17 C18 C19 116.4(5)
C17 C18 Pd1 115.3(4)
C19 C18 Pd1 128.3(4)
C3 C2 C1 121.3(5)
C3 C2 H2 119.4
C1 C2 H2 119.4
C9 N1 C10 110.5(4)
C9 N1 Pd1 120.1(3)
C10 N1 Pd1 111.1(3)
C9 N1 H1 106(3)
C10 N1 H1 104(3)
Pd1 N1 H1 103(3)
C1 C6 C5 119.9(5)
C1 C6 Se1 120.7(4)
C5 C6 Se1 119.2(4)
C12 O1A H1A 109.5
C17 C10 C11 114.3(4)
C17 C10 N1 107.5(4)
C11 C10 N1 112.2(4)
C17 C10 H10 107.5
C11 C10 H10 107.5
N1 C10 H10 107.5
O1A C12 C13 121.8(5)
O1A C12 C11 116.9(4)
C13 C12 C11 121.3(5)
C20 C19 C18 122.7(5)
C20 C19 H19 118.6
C18 C19 H19 118.6
C14 C13 C12 119.8(5)
C14 C13 H13 120.1
C12 C13 H13 120.1
N1 C9 C8 113.9(4)
N1 C9 H9A 108.8
C8 C9 H9A 108.8
N1 C9 H9B 108.8
C8 C9 H9B 108.8
H9A C9 H9B 107.7
C2 C1 C6 119.4(5)
C2 C1 H1B 120.3
C6 C1 H1B 120.3
C22 C17 C18 121.1(5)
C22 C17 C10 121.8(5)
C18 C17 C10 117.1(4)
C4 C5 C6 120.1(5)
C4 C5 H5 119.9
C6 C5 H5 119.9
C12 C11 C16 117.3(5)
C12 C11 C10 122.8(4)
C16 C11 C10 119.9(4)
C15 C16 C11 120.9(5)
C15 C16 H16 119.6
C11 C16 H16 119.6
C5 C4 C3 120.2(5)
C5 C4 H4 119.9
C3 C4 H4 119.9
C21 C22 C17 120.3(5)
C21 C22 H22 119.9
C17 C22 H22 119.9
C14 C15 C16 120.8(6)
C14 C15 H15 119.6
C16 C15 H15 119.6
C15 C14 C13 119.9(5)
C15 C14 H14 120.1
C13 C14 H14 120.1
C8 C7 Se1 114.3(4)
C8 C7 H7A 108.7
Se1 C7 H7A 108.7
C8 C7 H7B 108.7
Se1 C7 H7B 108.7
H7A C7 H7B 107.6
C7 C8 C9 115.9(5)
C7 C8 H8A 108.3
C9 C8 H8A 108.3
C7 C8 H8B 108.3
C9 C8 H8B 108.3
H8A C8 H8B 107.4
C20 C21 C22 119.5(5)
C20 C21 H21 120.2
C22 C21 H21 120.2
C19 C20 C21 119.9(5)
C19 C20 H20 120.1
C21 C20 H20 120.1
C2 C3 C4 119.0(5)
C2 C3 H3 120.5
C4 C3 H3 120.5
O4 B1 O3 120.3(6)
O4 B1 O2 120.5(6)
O3 B1 O2 119.1(6)
B1 O2 H2A 109.5
B1 O3 H3A 109.5
B1 O4 H4A 109.5

loop_
_geom_bond_atom_site_label_1
_geom_bond_atom_site_label_2
_geom_bond_distance
Pd1 C18 1.973(5)
Pd1 N1 2.056(4)
Pd1 Cl1 2.3259(16)
Pd1 Se1 2.5285(11)
Se1 C6 1.929(5)
Se1 C7 1.948(6)
C18 C17 1.398(7)
C18 C19 1.400(7)
C2 C3 1.375(8)
C2 C1 1.382(7)
C2 H2 0.9300
N1 C9 1.482(6)
N1 C10 1.513(6)
N1 H1 0.86(5)
C6 C1 1.381(7)
C6 C5 1.384(7)
O1A C12 1.374(6)
O1A H1A 0.8200
C10 C17 1.507(7)
C10 C11 1.515(7)
C10 H10 0.9800
C12 C13 1.371(7)
C12 C11 1.383(7)
C19 C20 1.369(8)
C19 H19 0.9300
C13 C14 1.371(8)
C13 H13 0.9300
C9 C8 1.516(7)
C9 H9A 0.9700
C9 H9B 0.9700
C1 H1B 0.9300
C17 C22 1.385(7)
C5 C4 1.380(7)
C5 H5 0.9300
C11 C16 1.388(7)
C16 C15 1.367(7)
C16 H16 0.9300
C4 C3 1.387(7)
C4 H4 0.9300
C22 C21 1.390(7)
C22 H22 0.9300
C15 C14 1.349(8)
C15 H15 0.9300
C14 H14 0.9300
C7 C8 1.506(8)
C7 H7A 0.9700
C7 H7B 0.9700
C8 H8A 0.9700
C8 H8B 0.9700
C21 C20 1.370(8)
C21 H21 0.9300
C20 H20 0.9300
C3 H3 0.9300
B1 O4 1.177(6)
B1 O3 1.475(9)
B1 O2 1.495(8)
O2 H2A 0.8200
O3 H3A 0.8200
O4 H4A 0.8200

loop_
_geom_torsion_atom_site_label_1
_geom_torsion_atom_site_label_2
_geom_torsion_atom_site_label_3
_geom_torsion_atom_site_label_4
_geom_torsion
N1 Pd1 Se1 C6 96.22(18)
Cl1 Pd1 Se1 C6 -78.75(15)
N1 Pd1 Se1 C7 -6.5(2)
Cl1 Pd1 Se1 C7 178.49(19)
N1 Pd1 C18 C17 12.6(4)
Cl1 Pd1 C18 C17 -172.6(4)
N1 Pd1 C18 C19 -166.1(5)
Cl1 Pd1 C18 C19 8.8(5)
C18 Pd1 N1 C9 -154.1(4)
Se1 Pd1 N1 C9 24.0(4)
C18 Pd1 N1 C10 -23.0(3)
Se1 Pd1 N1 C10 155.0(3)
C7 Se1 C6 C1 121.5(4)
Pd1 Se1 C6 C1 12.1(4)
C7 Se1 C6 C5 -63.1(4)
Pd1 Se1 C6 C5 -172.6(4)
C9 N1 C10 C17 163.9(4)
Pd1 N1 C10 C17 28.0(4)
C9 N1 C10 C11 -69.6(5)
Pd1 N1 C10 C11 154.6(3)
C17 C18 C19 C20 2.0(8)
Pd1 C18 C19 C20 -179.4(4)
O1A C12 C13 C14 178.3(5)
C11 C12 C13 C14 -2.2(8)
C10 N1 C9 C8 165.7(4)
Pd1 N1 C9 C8 -63.0(5)
C3 C2 C1 C6 0.7(9)
C5 C6 C1 C2 -0.4(8)
Se1 C6 C1 C2 174.9(4)
C19 C18 C17 C22 -1.8(7)
Pd1 C18 C17 C22 179.4(4)
C19 C18 C17 C10 179.6(4)
Pd1 C18 C17 C10 0.8(6)
C11 C10 C17 C22 36.9(6)
N1 C10 C17 C22 162.2(4)
C11 C10 C17 C18 -144.5(4)
N1 C10 C17 C18 -19.2(6)
C1 C6 C5 C4 -1.2(8)
Se1 C6 C5 C4 -176.5(4)
O1A C12 C11 C16 -177.8(4)
C13 C12 C11 C16 2.7(7)
O1A C12 C11 C10 4.2(7)
C13 C12 C11 C10 -175.4(5)
C17 C10 C11 C12 69.3(6)
N1 C10 C11 C12 -53.6(6)
C17 C10 C11 C16 -108.7(5)
N1 C10 C11 C16 128.5(5)
C12 C11 C16 C15 -0.9(8)
C10 C11 C16 C15 177.1(5)
C6 C5 C4 C3 2.4(8)
C18 C17 C22 C21 1.6(8)
C10 C17 C22 C21 -179.9(5)
C11 C16 C15 C14 -1.3(9)
C16 C15 C14 C13 1.9(9)
C12 C13 C14 C15 -0.2(9)
C6 Se1 C7 C8 -80.9(4)
Pd1 Se1 C7 C8 25.4(5)
Se1 C7 C8 C9 -66.3(6)
N1 C9 C8 C7 90.6(6)
C17 C22 C21 C20 -1.4(8)
C18 C19 C20 C21 -1.9(8)
C22 C21 C20 C19 1.5(8)
C1 C2 C3 C4 0.5(9)
C5 C4 C3 C2 -2.0(8)
